data_4101511
loop_
_publ_author_name
'Clegg, William'
'Dale, Sophie H'
'Drummond, Allison M'
'Hevia, Eva'
'Honeyman, Gordon W'
'Mulvey, Robert E'

_publ_section_title
;
 Alkali-metal-mediated zincation of anisole: synthesis and structures
 of three instructive ortho-zincated complexes.
;
_journal_issue 23
_journal_name_full 'Journal of the American Chemical Society'
_journal_page_first 7434
_journal_page_last 7435
_journal_paper_doi 10.1021/ja061898g
_journal_volume 128
_journal_year 2006
_chemical_formula_moiety 'C27 H40 Li N O3 Zn'
_chemical_formula_sum 'C27 H40 Li N O3 Zn'
_chemical_formula_weight 498.91
_chemical_name_systematic
;
 ?
;
_space_group_IT_number 14
_symmetry_cell_setting monoclinic
_symmetry_space_group_name_Hall '-P 2yn'
_symmetry_space_group_name_H-M 'P 1 21/n 1'
_atom_sites_solution_hydrogens geom
_atom_sites_solution_primary direct
_audit_creation_method SHELXL-97
_cell_angle_alpha 90.00
_cell_angle_beta 93.35(2)
_cell_angle_gamma 90.00
_cell_formula_units_Z 4
_cell_length_a 14.470(4)
_cell_length_b 11.4161(14)
_cell_length_c 16.167(4)
_cell_measurement_reflns_used 987
_cell_measurement_temperature 150(2)
_cell_measurement_theta_max 27.50
_cell_measurement_theta_min 2.50
_cell_volume 2666.1(10)
_computing_cell_refinement Dirax
_computing_data_collection 'Nonius COLLECT'
_computing_data_reduction EvalCCD
_computing_molecular_graphics 'Bruker SHELXTL'
_computing_publication_material 'Bruker SHELXTL and local programs'
_computing_structure_refinement 'Bruker SHELXTL'
_computing_structure_solution 'Bruker SHELXTL'
_diffrn_ambient_temperature 150(2)
_diffrn_measured_fraction_theta_full 0.990
_diffrn_measured_fraction_theta_max 0.990
_diffrn_measurement_device_type 'Nonius KappaCCD diffractometer'
_diffrn_measurement_method '\f and \w scans'
_diffrn_radiation_monochromator graphite
_diffrn_radiation_source 'sealed tube'
_diffrn_radiation_type MoK\a
_diffrn_radiation_wavelength 0.71073
_diffrn_reflns_av_R_equivalents 0.0825
_diffrn_reflns_av_sigmaI/netI 0.0614
_diffrn_reflns_limit_h_max 17
_diffrn_reflns_limit_h_min -17
_diffrn_reflns_limit_k_max 13
_diffrn_reflns_limit_k_min -13
_diffrn_reflns_limit_l_max 19
_diffrn_reflns_limit_l_min -19
_diffrn_reflns_number 34276
_diffrn_reflns_theta_full 25.00
_diffrn_reflns_theta_max 25.00
_diffrn_reflns_theta_min 4.28
_diffrn_standards_number 0
_exptl_absorpt_coefficient_mu 0.947
_exptl_absorpt_correction_T_max 0.916
_exptl_absorpt_correction_T_min 0.688
_exptl_absorpt_correction_type numerical
_exptl_absorpt_process_details 'Bruker SHELXTL'
_exptl_crystal_colour Colourless
_exptl_crystal_density_diffrn 1.243
_exptl_crystal_density_method 'not measured'
_exptl_crystal_description Needle
_exptl_crystal_F_000 1064
_exptl_crystal_size_max 0.69
_exptl_crystal_size_mid 0.11
_exptl_crystal_size_min 0.10
_refine_diff_density_max 0.422
_refine_diff_density_min -0.373
_refine_diff_density_rms 0.069
_refine_ls_extinction_method none
_refine_ls_goodness_of_fit_ref 1.137
_refine_ls_hydrogen_treatment constr
_refine_ls_matrix_type full
_refine_ls_number_parameters 304
_refine_ls_number_reflns 4644
_refine_ls_number_restraints 0
_refine_ls_restrained_S_all 1.137
_refine_ls_R_factor_all 0.0905
_refine_ls_R_factor_gt 0.0571
_refine_ls_shift/su_max 0.000
_refine_ls_shift/su_mean 0.000
_refine_ls_structure_factor_coef Fsqd
_refine_ls_weighting_details 'calc w=1/[\s^2^(Fo^2^)+(0.0180P)^2^+3.4697P] where P=(Fo^2^+2Fc^2^)/3'
_refine_ls_weighting_scheme calc
_refine_ls_wR_factor_gt 0.0856
_refine_ls_wR_factor_ref 0.0939
_reflns_number_gt 3515
_reflns_number_total 4644
_reflns_threshold_expression I>2\s(I)
_cod_data_source_file ja061898gsi20060320_015035.cif
_cod_data_source_block rem340_compound3
_cod_original_sg_symbol_H-M 'P 21/n'
_cod_database_code 4101511

loop_
_symmetry_equiv_pos_as_xyz
'x, y, z'
'-x+1/2, y+1/2, -z+1/2'
'-x, -y, -z'
'x-1/2, -y-1/2, z-1/2'

loop_
_atom_site_label
_atom_site_type_symbol
_atom_site_fract_x
_atom_site_fract_y
_atom_site_fract_z
_atom_site_U_iso_or_equiv
_atom_site_adp_type
_atom_site_occupancy
_atom_site_symmetry_multiplicity
_atom_site_calc_flag
_atom_site_refinement_flags
Zn Zn 0.53460(3) 0.40440(3) 0.27158(2) 0.02225(12) Uani 1 1 d .
Li Li 0.5958(4) 0.1958(5) 0.3177(4) 0.0336(14) Uani 1 1 d .
C1 C 0.7311(2) 0.3338(3) 0.3250(2) 0.0301(9) Uani 1 1 d .
C2 C 0.6549(2) 0.4008(3) 0.34584(19) 0.0257(7) Uani 1 1 d .
C3 C 0.6713(3) 0.4748(3) 0.4140(2) 0.0351(9) Uani 1 1 d .
H3 H 0.6220 0.5214 0.4320 0.042 Uiso 1 1 calc R
C4 C 0.7579(3) 0.4821(4) 0.4564(2) 0.0494(11) Uani 1 1 d .
H4 H 0.7668 0.5321 0.5031 0.059 Uiso 1 1 calc R
C5 C 0.8307(3) 0.4164(4) 0.4300(3) 0.0534(12) Uani 1 1 d .
H5 H 0.8901 0.4237 0.4577 0.064 Uiso 1 1 calc R
C6 C 0.8185(3) 0.3406(4) 0.3644(3) 0.0434(11) Uani 1 1 d .
H6 H 0.8682 0.2945 0.3466 0.052 Uiso 1 1 calc R
O1 O 0.70958(16) 0.2538(2) 0.26065(15) 0.0361(6) Uani 1 1 d .
C7 C 0.7808(3) 0.1765(4) 0.2350(3) 0.0547(12) Uani 1 1 d .
H7A H 0.8308 0.2226 0.2127 0.066 Uiso 1 1 calc R
H7B H 0.7549 0.1233 0.1921 0.066 Uiso 1 1 calc R
H7C H 0.8054 0.1308 0.2827 0.066 Uiso 1 1 calc R
C8 C 0.4608(2) 0.6350(3) 0.2475(2) 0.0253(8) Uani 1 1 d .
C9 C 0.4940(2) 0.5420(3) 0.2020(2) 0.0226(8) Uani 1 1 d .
C10 C 0.4941(2) 0.5597(3) 0.1167(2) 0.0280(8) Uani 1 1 d .
H10 H 0.5159 0.4987 0.0828 0.034 Uiso 1 1 calc R
C11 C 0.4633(2) 0.6639(3) 0.0791(2) 0.0339(9) Uani 1 1 d .
H11 H 0.4640 0.6728 0.0208 0.041 Uiso 1 1 calc R
C12 C 0.4320(2) 0.7535(3) 0.1268(2) 0.0364(9) Uani 1 1 d .
H12 H 0.4117 0.8247 0.1014 0.044 Uiso 1 1 calc R
C13 C 0.4300(2) 0.7403(3) 0.2117(2) 0.0319(9) Uani 1 1 d .
H13 H 0.4081 0.8017 0.2450 0.038 Uiso 1 1 calc R
O2 O 0.46100(17) 0.6129(2) 0.33195(14) 0.0372(6) Uani 1 1 d .
C14 C 0.4159(3) 0.6933(4) 0.3826(2) 0.0514(12) Uani 1 1 d .
H14A H 0.4489 0.7683 0.3833 0.062 Uiso 1 1 calc R
H14B H 0.4155 0.6623 0.4391 0.062 Uiso 1 1 calc R
H14C H 0.3521 0.7050 0.3604 0.062 Uiso 1 1 calc R
N N 0.46935(18) 0.2481(2) 0.27836(16) 0.0256(7) Uani 1 1 d .
C15 C 0.4370(3) 0.1950(3) 0.1978(2) 0.0354(9) Uani 1 1 d .
C16 C 0.3974(3) 0.0715(3) 0.2115(3) 0.0504(12) Uani 1 1 d .
H16A H 0.3702 0.0414 0.1580 0.061 Uiso 1 1 calc R
H16B H 0.4486 0.0185 0.2301 0.061 Uiso 1 1 calc R
C17 C 0.3241(3) 0.0692(4) 0.2747(3) 0.0591(13) Uani 1 1 d .
H17A H 0.3047 -0.0125 0.2844 0.071 Uiso 1 1 calc R
H17B H 0.2691 0.1141 0.2536 0.071 Uiso 1 1 calc R
C18 C 0.3631(3) 0.1227(3) 0.3554(3) 0.0475(11) Uani 1 1 d .
H18A H 0.4133 0.0718 0.3792 0.057 Uiso 1 1 calc R
H18B H 0.3138 0.1254 0.3952 0.057 Uiso 1 1 calc R
C19 C 0.4014(2) 0.2469(3) 0.3445(2) 0.0325(9) Uani 1 1 d .
C20 C 0.5225(3) 0.1839(4) 0.1469(2) 0.0487(11) Uani 1 1 d .
H20A H 0.5498 0.2615 0.1397 0.058 Uiso 1 1 calc R
H20B H 0.5044 0.1504 0.0925 0.058 Uiso 1 1 calc R
H20C H 0.5680 0.1325 0.1759 0.058 Uiso 1 1 calc R
C21 C 0.3656(3) 0.2688(3) 0.1445(2) 0.0463(11) Uani 1 1 d .
H21A H 0.3054 0.2658 0.1692 0.056 Uiso 1 1 calc R
H21B H 0.3597 0.2368 0.0882 0.056 Uiso 1 1 calc R
H21C H 0.3868 0.3502 0.1425 0.056 Uiso 1 1 calc R
C22 C 0.4530(2) 0.2824(4) 0.4259(2) 0.0396(10) Uani 1 1 d .
H22A H 0.5069 0.2314 0.4363 0.048 Uiso 1 1 calc R
H22B H 0.4116 0.2748 0.4714 0.048 Uiso 1 1 calc R
H22C H 0.4736 0.3639 0.4221 0.048 Uiso 1 1 calc R
C23 C 0.3201(3) 0.3344(4) 0.3311(3) 0.0465(11) Uani 1 1 d .
H23A H 0.3444 0.4118 0.3177 0.056 Uiso 1 1 calc R
H23B H 0.2864 0.3396 0.3817 0.056 Uiso 1 1 calc R
H23C H 0.2782 0.3072 0.2853 0.056 Uiso 1 1 calc R
O3 O 0.64459(16) 0.0808(2) 0.39378(15) 0.0385(6) Uani 1 1 d .
C24 C 0.6599(3) -0.0417(3) 0.3774(3) 0.0521(12) Uani 1 1 d .
H24A H 0.6595 -0.0561 0.3170 0.062 Uiso 1 1 calc R
H24B H 0.6108 -0.0900 0.4007 0.062 Uiso 1 1 calc R
C25 C 0.7535(3) -0.0717(4) 0.4188(3) 0.0515(12) Uani 1 1 d .
H25A H 0.8002 -0.0818 0.3769 0.062 Uiso 1 1 calc R
H25B H 0.7501 -0.1450 0.4512 0.062 Uiso 1 1 calc R
C26 C 0.7785(3) 0.0314(3) 0.4752(2) 0.0403(10) Uani 1 1 d .
H26A H 0.7958 0.0044 0.5322 0.048 Uiso 1 1 calc R
H26B H 0.8306 0.0765 0.4542 0.048 Uiso 1 1 calc R
C27 C 0.6914(2) 0.1047(3) 0.4733(2) 0.0366(9) Uani 1 1 d .
H27A H 0.6522 0.0821 0.5189 0.044 Uiso 1 1 calc R
H27B H 0.7067 0.1890 0.4788 0.044 Uiso 1 1 calc R

loop_
_atom_site_aniso_label
_atom_site_aniso_U_11
_atom_site_aniso_U_22
_atom_site_aniso_U_33
_atom_site_aniso_U_23
_atom_site_aniso_U_13
_atom_site_aniso_U_12
Zn 0.0220(2) 0.0195(2) 0.0250(2) 0.0009(2) -0.00131(14) 0.0023(2)
Li 0.031(3) 0.032(3) 0.037(4) 0.005(3) -0.005(3) 0.010(3)
C1 0.0244(19) 0.034(2) 0.032(2) 0.0143(18) 0.0012(16) -0.0010(17)
C2 0.0256(18) 0.0253(17) 0.0257(18) 0.0067(17) -0.0025(14) -0.0028(17)
C3 0.035(2) 0.035(2) 0.035(2) 0.0026(18) 0.0003(18) -0.0059(18)
C4 0.053(3) 0.061(3) 0.033(2) 0.003(2) -0.012(2) -0.020(2)
C5 0.030(2) 0.075(3) 0.053(3) 0.026(3) -0.016(2) -0.017(2)
C6 0.025(2) 0.061(3) 0.044(3) 0.022(2) 0.0000(18) -0.002(2)
O1 0.0327(14) 0.0367(15) 0.0393(16) 0.0014(12) 0.0068(12) 0.0150(12)
C7 0.051(3) 0.054(3) 0.061(3) 0.007(2) 0.022(2) 0.026(2)
C8 0.0183(17) 0.0299(19) 0.028(2) 0.0021(15) 0.0023(15) -0.0041(15)
C9 0.0177(17) 0.0201(17) 0.029(2) -0.0011(16) -0.0025(14) -0.0016(14)
C10 0.0274(19) 0.027(2) 0.030(2) -0.0010(16) -0.0005(16) 0.0008(15)
C11 0.032(2) 0.039(2) 0.031(2) 0.0095(18) -0.0038(17) -0.0035(18)
C12 0.030(2) 0.028(2) 0.050(3) 0.0170(19) -0.0050(18) 0.0014(17)
C13 0.0259(19) 0.024(2) 0.046(3) -0.0013(17) 0.0022(17) 0.0038(16)
O2 0.0449(15) 0.0373(15) 0.0297(15) -0.0036(12) 0.0048(12) 0.0095(13)
C14 0.044(3) 0.071(3) 0.039(2) -0.017(2) 0.003(2) 0.013(2)
N 0.0265(16) 0.0229(16) 0.0265(17) 0.0010(13) -0.0055(13) -0.0017(13)
C15 0.044(2) 0.025(2) 0.035(2) -0.0017(17) -0.0144(18) -0.0049(18)
C16 0.064(3) 0.029(2) 0.055(3) -0.0024(19) -0.024(2) -0.008(2)
C17 0.058(3) 0.030(3) 0.087(4) 0.010(2) -0.017(3) -0.019(2)
C18 0.039(2) 0.041(3) 0.063(3) 0.014(2) 0.004(2) -0.0087(19)
C19 0.0263(19) 0.032(2) 0.039(2) 0.0059(17) 0.0011(17) -0.0058(16)
C20 0.067(3) 0.047(3) 0.030(2) -0.0100(19) -0.010(2) 0.004(2)
C21 0.054(3) 0.036(2) 0.047(3) 0.000(2) -0.021(2) -0.007(2)
C22 0.035(2) 0.052(3) 0.034(2) 0.0021(19) 0.0110(18) 0.0010(19)
C23 0.027(2) 0.047(3) 0.065(3) 0.003(2) 0.005(2) 0.0012(19)
O3 0.0440(15) 0.0315(15) 0.0385(15) 0.0038(12) -0.0111(12) 0.0094(13)
C24 0.060(3) 0.032(2) 0.062(3) -0.004(2) -0.013(2) 0.007(2)
C25 0.062(3) 0.046(3) 0.046(3) -0.001(2) -0.004(2) 0.022(2)
C26 0.033(2) 0.045(2) 0.042(2) 0.004(2) 0.0008(18) 0.0075(19)
C27 0.044(2) 0.035(2) 0.030(2) 0.0039(18) 0.0027(17) 0.003(2)

loop_
_atom_type_symbol
_atom_type_description
_atom_type_scat_dispersion_real
_atom_type_scat_dispersion_imag
_atom_type_scat_source
C C 0.0033 0.0016 'International Tables Vol C Tables 4.2.6.8 and 6.1.1.4'
H H 0.0000 0.0000 'International Tables Vol C Tables 4.2.6.8 and 6.1.1.4'
Li Li -0.0003 0.0001 'International Tables Vol C Tables 4.2.6.8 and 6.1.1.4'
N N 0.0061 0.0033 'International Tables Vol C Tables 4.2.6.8 and 6.1.1.4'
O O 0.0106 0.0060 'International Tables Vol C Tables 4.2.6.8 and 6.1.1.4'
Zn Zn 0.2839 1.4301 'International Tables Vol C Tables 4.2.6.8 and 6.1.1.4'

loop_
_geom_angle_atom_site_label_1
_geom_angle_atom_site_label_2
_geom_angle_atom_site_label_3
_geom_angle
C2 Zn C9 123.70(13)
C2 Zn N 109.41(12)
C9 Zn N 126.86(11)
O1 Li N 120.5(3)
O1 Li O3 103.7(3)
N Li O3 135.2(3)
C2 C1 C6 124.7(4)
C2 C1 O1 113.0(3)
C6 C1 O1 122.3(3)
Zn C2 C1 121.5(3)
Zn C2 C3 123.2(3)
C1 C2 C3 114.9(3)
C2 C3 C4 122.0(4)
C3 C4 C5 119.7(4)
C4 C5 C6 121.0(4)
C1 C6 C5 117.7(4)
Li O1 C1 91.5(2)
Li O1 C7 122.8(3)
C1 O1 C7 118.8(3)
C9 C8 C13 123.3(3)
C9 C8 O2 113.6(3)
C13 C8 O2 123.1(3)
Zn C9 C8 113.6(2)
Zn C9 C10 130.8(2)
C8 C9 C10 115.6(3)
C9 C10 C11 122.3(3)
C10 C11 C12 119.9(3)
C11 C12 C13 120.2(3)
C8 C13 C12 118.7(3)
C8 O2 C14 118.5(3)
Zn N Li 81.9(2)
Zn N C15 115.8(2)
Zn N C19 112.0(2)
Li N C15 113.2(3)
Li N C19 113.5(3)
C15 N C19 115.8(3)
N C15 C16 110.4(3)
N C15 C20 106.4(3)
N C15 C21 115.5(3)
C16 C15 C20 108.6(3)
C16 C15 C21 109.5(3)
C20 C15 C21 106.1(3)
C15 C16 C17 113.1(3)
C16 C17 C18 109.5(3)
C17 C18 C19 113.0(3)
N C19 C18 110.3(3)
N C19 C22 107.7(3)
N C19 C23 114.8(3)
C18 C19 C22 107.9(3)
C18 C19 C23 109.6(3)
C22 C19 C23 106.1(3)
Li O3 C24 127.2(3)
Li O3 C27 125.5(3)
C24 O3 C27 106.1(3)
O3 C24 C25 106.3(3)
C24 C25 C26 105.3(3)
C25 C26 C27 104.4(3)
O3 C27 C26 105.1(3)

loop_
_geom_bond_atom_site_label_1
_geom_bond_atom_site_label_2
_geom_bond_distance
Zn C2 2.057(3)
Zn C9 2.000(3)
Zn N 2.025(3)
Li O1 2.043(7)
Li N 1.993(6)
Li O3 1.906(6)
C1 C2 1.399(5)
C1 C6 1.384(5)
C1 O1 1.405(4)
C2 C3 1.397(5)
C3 C4 1.395(5)
C4 C5 1.381(6)
C5 C6 1.372(6)
O1 C7 1.437(4)
C8 C9 1.393(5)
C8 C13 1.396(5)
C8 O2 1.388(4)
C9 C10 1.394(5)
C10 C11 1.397(5)
C11 C12 1.372(5)
C12 C13 1.383(5)
O2 C14 1.414(4)
N C15 1.486(4)
N C19 1.494(4)
C15 C16 1.543(5)
C15 C20 1.531(5)
C15 C21 1.553(5)
C16 C17 1.515(6)
C17 C18 1.518(6)
C18 C19 1.535(5)
C19 C22 1.530(5)
C19 C23 1.549(5)
O3 C24 1.443(4)
O3 C27 1.444(4)
C24 C25 1.515(5)
C25 C26 1.520(5)
C26 C27 1.511(5)

loop_
_geom_torsion_atom_site_label_1
_geom_torsion_atom_site_label_2
_geom_torsion_atom_site_label_3
_geom_torsion_atom_site_label_4
_geom_torsion
C6 C1 C2 Zn 169.5(3)
C6 C1 C2 C3 -2.8(5)
O1 C1 C2 Zn -12.6(4)
O1 C1 C2 C3 175.0(3)
C9 Zn C2 C1 -107.6(3)
C9 Zn C2 C3 64.2(3)
N Zn C2 C1 70.7(3)
N Zn C2 C3 -117.6(3)
Zn C2 C3 C4 -170.9(3)
C1 C2 C3 C4 1.3(5)
C2 C3 C4 C5 1.2(6)
C3 C4 C5 C6 -2.3(6)
C4 C5 C6 C1 0.9(6)
C2 C1 C6 C5 1.8(5)
O1 C1 C6 C5 -175.9(3)
C2 C1 O1 Li -48.6(3)
C2 C1 O1 C7 -177.9(3)
C6 C1 O1 Li 129.3(3)
C6 C1 O1 C7 0.1(5)
N Li O1 C1 102.6(4)
N Li O1 C7 -131.3(4)
O3 Li O1 C1 -84.4(3)
O3 Li O1 C7 41.7(4)
C13 C8 C9 Zn 179.1(3)
C13 C8 C9 C10 -0.5(5)
O2 C8 C9 Zn -1.1(3)
O2 C8 C9 C10 179.3(3)
C2 Zn C9 C8 -74.1(3)
C2 Zn C9 C10 105.5(3)
N Zn C9 C8 108.0(2)
N Zn C9 C10 -72.4(3)
Zn C9 C10 C11 -179.4(3)
C8 C9 C10 C11 0.2(5)
C9 C10 C11 C12 0.4(5)
C10 C11 C12 C13 -0.7(5)
C11 C12 C13 C8 0.4(5)
C9 C8 C13 C12 0.3(5)
O2 C8 C13 C12 -179.6(3)
C9 C8 O2 C14 -170.5(3)
C13 C8 O2 C14 9.4(5)
O1 Li N Zn -42.5(3)
O1 Li N C15 72.2(4)
O1 Li N C19 -153.1(3)
O3 Li N Zn 147.2(5)
O3 Li N C15 -98.1(5)
O3 Li N C19 36.7(6)
C2 Zn N Li -20.4(2)
C2 Zn N C15 -132.3(2)
C2 Zn N C19 91.8(2)
C9 Zn N Li 157.8(2)
C9 Zn N C15 45.9(3)
C9 Zn N C19 -90.1(2)
Zn N C15 C16 174.5(2)
Zn N C15 C20 56.8(3)
Zn N C15 C21 -60.6(4)
Li N C15 C16 82.4(4)
Li N C15 C20 -35.3(4)
Li N C15 C21 -152.7(3)
C19 N C15 C16 -51.3(4)
C19 N C15 C20 -168.9(3)
C19 N C15 C21 73.6(4)
N C15 C16 C17 52.6(4)
C20 C15 C16 C17 168.9(3)
C21 C15 C16 C17 -75.6(4)
C15 C16 C17 C18 -54.9(4)
C16 C17 C18 C19 55.3(4)
Zn N C19 C18 -172.5(2)
Zn N C19 C22 -54.9(3)
Zn N C19 C23 63.1(3)
Li N C19 C18 -81.9(4)
Li N C19 C22 35.6(4)
Li N C19 C23 153.6(3)
C15 N C19 C18 51.6(4)
C15 N C19 C22 169.2(3)
C15 N C19 C23 -72.8(4)
C17 C18 C19 N -53.0(4)
C17 C18 C19 C22 -170.4(3)
C17 C18 C19 C23 74.4(4)
O1 Li O3 C24 -86.5(4)
O1 Li O3 C27 79.4(4)
N Li O3 C24 84.9(6)
N Li O3 C27 -109.2(5)
Li O3 C24 C25 136.9(4)
C27 O3 C24 C25 -31.2(4)
O3 C24 C25 C26 13.1(4)
C24 C25 C26 C27 8.8(4)
Li O3 C27 C26 -131.4(3)
C24 O3 C27 C26 36.9(4)
C25 C26 C27 O3 -27.7(4)
